data_4087342
loop_
_publ_author_name
'Yruegas, Sam'
'Wilson, Charles'
'Dutton, Jason L.'
'Martin, Caleb D.'

_publ_section_title
;
 Ring Opening of Epoxides Induced by Pentaphenylborole
;
_journal_issue 14
_journal_name_full Organometallics
_journal_page_first 2581
_journal_paper_doi 10.1021/acs.organomet.7b00152
_journal_volume 36
_journal_year 2017
_chemical_formula_moiety 'C38 H33 B O'
_chemical_formula_sum 'C38 H33 B O'
_chemical_formula_weight 516.45
_chemical_name_systematic
;
 ?
;
_space_group_crystal_system triclinic
_space_group_IT_number 2
_space_group_name_Hall '-P 1'
_space_group_name_H-M_alt 'P -1'
_symmetry_space_group_name_Hall '-P 1'
_symmetry_space_group_name_H-M 'P -1'
_atom_sites_solution_hydrogens geom
_audit_creation_method SHELXL-2013
_cell_angle_alpha 91.363(2)
_cell_angle_beta 105.304(2)
_cell_angle_gamma 112.355(2)
_cell_formula_units_Z 2
_cell_length_a 10.8110(7)
_cell_length_b 11.2201(8)
_cell_length_c 13.9894(8)
_cell_measurement_reflns_used 7369
_cell_measurement_temperature 150(2)
_cell_measurement_theta_max 26.59
_cell_measurement_theta_min 2.26
_cell_volume 1499.00(17)
_computing_cell_refinement 'Bruker SAINT'
_computing_data_collection 'Bruker APEX2'
_computing_data_reduction 'Bruker SAINT'
_computing_molecular_graphics 'Bruker SHELXTL'
_computing_publication_material 'Bruker SHELXTL'
_computing_structure_refinement 'SHELXL-2014 (Sheldrick 2014)'
_computing_structure_solution 'SHELXS-97 (Sheldrick 2008)'
_diffrn_ambient_temperature 150(2)
_diffrn_measured_fraction_theta_full 0.999
_diffrn_measured_fraction_theta_max 1.000
_diffrn_measurement_device_type 'Bruker APEX-II CCD'
_diffrn_measurement_method '\f and \w scans'
_diffrn_radiation_type MoK\a
_diffrn_radiation_wavelength 0.71073
_diffrn_reflns_av_R_equivalents 0.0782
_diffrn_reflns_av_unetI/netI 0.0843
_diffrn_reflns_Laue_measured_fraction_full 0.999
_diffrn_reflns_Laue_measured_fraction_max 1.000
_diffrn_reflns_limit_h_max 14
_diffrn_reflns_limit_h_min -14
_diffrn_reflns_limit_k_max 14
_diffrn_reflns_limit_k_min -14
_diffrn_reflns_limit_l_max 18
_diffrn_reflns_limit_l_min -15
_diffrn_reflns_number 33740
_diffrn_reflns_point_group_measured_fraction_full 0.999
_diffrn_reflns_point_group_measured_fraction_max 1.000
_diffrn_reflns_theta_full 25.242
_diffrn_reflns_theta_max 27.877
_diffrn_reflns_theta_min 1.982
_exptl_absorpt_coefficient_mu 0.066
_exptl_absorpt_correction_T_max 1.00
_exptl_absorpt_correction_T_min 0.940
_exptl_absorpt_correction_type multi-scan
_exptl_absorpt_process_details SADABs
_exptl_crystal_colour colourless
_exptl_crystal_density_diffrn 1.144
_exptl_crystal_description blocklike
_exptl_crystal_F_000 548
_exptl_crystal_size_max 0.315
_exptl_crystal_size_mid 0.281
_exptl_crystal_size_min 0.271
_refine_diff_density_max 0.313
_refine_diff_density_min -0.368
_refine_diff_density_rms 0.108
_refine_ls_extinction_method none
_refine_ls_goodness_of_fit_ref 1.081
_refine_ls_hydrogen_treatment constr
_refine_ls_matrix_type full
_refine_ls_number_parameters 362
_refine_ls_number_reflns 7150
_refine_ls_number_restraints 0
_refine_ls_restrained_S_all 1.081
_refine_ls_R_factor_all 0.1314
_refine_ls_R_factor_gt 0.0575
_refine_ls_shift/su_max 0.000
_refine_ls_shift/su_mean 0.000
_refine_ls_structure_factor_coef Fsqd
_refine_ls_weighting_details 'w=1/[\s^2^(Fo^2^)+(0.0850P)^2^] where P=(Fo^2^+2Fc^2^)/3'
_refine_ls_weighting_scheme calc
_refine_ls_wR_factor_gt 0.1279
_refine_ls_wR_factor_ref 0.1697
_reflns_Friedel_coverage 0.000
_reflns_number_gt 4113
_reflns_number_total 7150
_reflns_threshold_expression 'I > 2\s(I)'
_cod_data_source_file om7b00152_si_002.cif
_cod_data_source_block 3
_cod_database_code 4087342
_shelx_space_group_comment
;
The symmetry employed for this shelxl refinement is uniquely defined
by the following loop, which should always be used as a source of
symmetry information in preference to the above space-group names.
They are only intended as comments.
;
_shelx_estimated_absorpt_t_min 0.979
_shelx_estimated_absorpt_t_max 0.982
_shelxl_version_number 2013-4

loop_
_space_group_symop_operation_xyz
'x, y, z'
'-x, -y, -z'

loop_
_atom_site_label
_atom_site_type_symbol
_atom_site_fract_x
_atom_site_fract_y
_atom_site_fract_z
_atom_site_U_iso_or_equiv
_atom_site_adp_type
_atom_site_occupancy
_atom_site_site_symmetry_order
_atom_site_calc_flag
_atom_site_refinement_flags_posn
_atom_site_refinement_flags_adp
O1 O 0.41354(12) 0.49128(11) 0.08928(9) 0.0278(3) Uani 1 1 d . .
C1 C 0.1880(3) 0.9022(2) 0.18650(18) 0.0509(6) Uani 1 1 d . .
H1 H 0.1326 0.9498 0.1627 0.061 Uiso 1 1 calc R U
C2 C 0.1262(2) 0.7762(2) 0.20368(19) 0.0528(7) Uani 1 1 d . .
H20 H 0.0277 0.7369 0.1923 0.063 Uiso 1 1 calc R U
C3 C 0.2064(2) 0.7064(2) 0.23742(16) 0.0413(5) Uani 1 1 d . .
H17 H 0.1622 0.6190 0.2482 0.050 Uiso 1 1 calc R U
C4 C 0.35147(19) 0.76230(19) 0.25588(14) 0.0297(5) Uani 1 1 d . .
C5 C 0.43141(19) 0.68152(18) 0.28550(14) 0.0265(4) Uani 1 1 d . .
H21 H 0.3815 0.5912 0.2618 0.032 Uiso 1 1 calc R U
C6 C 0.56599(18) 0.71768(17) 0.34177(13) 0.0250(4) Uani 1 1 d . .
C7 C 0.63189(18) 0.62298(17) 0.34510(14) 0.0242(4) Uani 1 1 d . .
C8 C 0.60815(18) 0.54877(17) 0.25893(14) 0.0250(4) Uani 1 1 d . .
C9 C 0.33223(19) 0.36693(17) 0.11099(14) 0.0278(4) Uani 1 1 d . .
H32 H 0.3679 0.3620 0.1830 0.033 Uiso 1 1 calc R U
H33 H 0.3427 0.2982 0.0722 0.033 Uiso 1 1 calc R U
C10 C 0.1807(2) 0.34272(19) 0.08590(15) 0.0344(5) Uani 1 1 d . .
C11 C 0.0897(2) 0.2086(2) 0.09928(19) 0.0487(6) Uani 1 1 d . .
H2 H -0.0076 0.1997 0.0834 0.073 Uiso 1 1 calc R U
H6 H 0.1214 0.1945 0.1688 0.073 Uiso 1 1 calc R U
H5 H 0.0958 0.1439 0.0544 0.073 Uiso 1 1 calc R U
C12 C 0.1318(2) 0.4296(2) 0.05585(19) 0.0537(7) Uani 1 1 d . .
H4 H 0.1936 0.5135 0.0489 0.064 Uiso 1 1 calc R U
H3 H 0.0344 0.4090 0.0409 0.064 Uiso 1 1 calc R U
C13 C 0.59818(19) 0.71295(17) 0.11719(13) 0.0251(4) Uani 1 1 d . .
C14 C 0.5138(2) 0.75777(18) 0.04665(14) 0.0293(5) Uani 1 1 d . .
H11 H 0.4161 0.7062 0.0220 0.035 Uiso 1 1 calc R U
C15 C 0.5687(2) 0.87536(19) 0.01177(15) 0.0353(5) Uani 1 1 d . .
H10 H 0.5094 0.9031 -0.0369 0.042 Uiso 1 1 calc R U
C16 C 0.7103(2) 0.9521(2) 0.04818(16) 0.0389(5) Uani 1 1 d . .
H7 H 0.7482 1.0335 0.0254 0.047 Uiso 1 1 calc R U
C17 C 0.7966(2) 0.9108(2) 0.11750(16) 0.0391(5) Uani 1 1 d . .
H9 H 0.8941 0.9633 0.1420 0.047 Uiso 1 1 calc R U
C18 C 0.7410(2) 0.79238(19) 0.15144(15) 0.0313(5) Uani 1 1 d . .
H8 H 0.8015 0.7647 0.1991 0.038 Uiso 1 1 calc R U
C19 C 0.65411(19) 0.43878(17) 0.25596(14) 0.0267(4) Uani 1 1 d . .
C20 C 0.7222(2) 0.4274(2) 0.18720(15) 0.0354(5) Uani 1 1 d . .
H16 H 0.7412 0.4906 0.1431 0.042 Uiso 1 1 calc R U
C21 C 0.7627(2) 0.3243(2) 0.18223(17) 0.0460(6) Uani 1 1 d . .
H15 H 0.8102 0.3183 0.1353 0.055 Uiso 1 1 calc R U
C22 C 0.7348(2) 0.2313(2) 0.24450(18) 0.0479(6) Uani 1 1 d . .
H14 H 0.7631 0.1612 0.2409 0.057 Uiso 1 1 calc R U
C23 C 0.6653(2) 0.2402(2) 0.31244(17) 0.0435(6) Uani 1 1 d . .
H13 H 0.6448 0.1756 0.3553 0.052 Uiso 1 1 calc R U
C24 C 0.6258(2) 0.34260(18) 0.31810(15) 0.0346(5) Uani 1 1 d . .
H12 H 0.5784 0.3479 0.3653 0.041 Uiso 1 1 calc R U
C25 C 0.3311(2) 0.9591(2) 0.20397(16) 0.0428(6) Uani 1 1 d . .
H19 H 0.3742 1.0467 0.1931 0.051 Uiso 1 1 calc R U
C26 C 0.4121(2) 0.89020(19) 0.23708(14) 0.0322(5) Uani 1 1 d . .
H18 H 0.5102 0.9301 0.2472 0.039 Uiso 1 1 calc R U
C27 C 0.65128(19) 0.84788(18) 0.40366(13) 0.0263(4) Uani 1 1 d . .
C28 C 0.6027(2) 0.8939(2) 0.47300(15) 0.0348(5) Uani 1 1 d . .
H26 H 0.5127 0.8436 0.4792 0.042 Uiso 1 1 calc R U
C29 C 0.6843(2) 1.0124(2) 0.53310(16) 0.0426(6) Uani 1 1 d . .
H25 H 0.6508 1.0417 0.5813 0.051 Uiso 1 1 calc R U
C30 C 0.8138(2) 1.0881(2) 0.52367(16) 0.0431(6) Uani 1 1 d . .
H24 H 0.8687 1.1700 0.5643 0.052 Uiso 1 1 calc R U
C31 C 0.8632(2) 1.0446(2) 0.45518(16) 0.0402(5) Uani 1 1 d . .
H23 H 0.9521 1.0969 0.4480 0.048 Uiso 1 1 calc R U
C32 C 0.7838(2) 0.92440(19) 0.39654(15) 0.0333(5) Uani 1 1 d . .
H22 H 0.8201 0.8939 0.3510 0.040 Uiso 1 1 calc R U
C33 C 0.72110(19) 0.61766(17) 0.44529(14) 0.0264(4) Uani 1 1 d . .
C34 C 0.8521(2) 0.61376(18) 0.45880(15) 0.0326(5) Uani 1 1 d . .
H31 H 0.8852 0.6115 0.4025 0.039 Uiso 1 1 calc R U
C35 C 0.9344(2) 0.6131(2) 0.55296(17) 0.0412(6) Uani 1 1 d . .
H30 H 1.0232 0.6101 0.5610 0.049 Uiso 1 1 calc R U
C36 C 0.8874(2) 0.6169(2) 0.63532(17) 0.0474(6) Uani 1 1 d . .
H29 H 0.9438 0.6167 0.7001 0.057 Uiso 1 1 calc R U
C37 C 0.7587(2) 0.6211(2) 0.62331(16) 0.0446(6) Uani 1 1 d . .
H28 H 0.7262 0.6231 0.6799 0.054 Uiso 1 1 calc R U
C38 C 0.6766(2) 0.62245(18) 0.52955(15) 0.0340(5) Uani 1 1 d . .
H27 H 0.5886 0.6267 0.5224 0.041 Uiso 1 1 calc R U
B1 B 0.5330(2) 0.5796(2) 0.15485(16) 0.0255(5) Uani 1 1 d . .

loop_
_atom_site_aniso_label
_atom_site_aniso_U_11
_atom_site_aniso_U_22
_atom_site_aniso_U_33
_atom_site_aniso_U_23
_atom_site_aniso_U_13
_atom_site_aniso_U_12
O1 0.0256(7) 0.0263(7) 0.0284(7) 0.0054(6) 0.0073(6) 0.0074(6)
C1 0.0539(16) 0.0582(16) 0.0532(15) 0.0113(12) 0.0050(12) 0.0428(14)
C2 0.0331(13) 0.0605(17) 0.0677(17) 0.0045(13) 0.0066(12) 0.0274(13)
C3 0.0327(12) 0.0403(13) 0.0514(14) 0.0048(10) 0.0089(10) 0.0175(10)
C4 0.0289(11) 0.0349(11) 0.0271(11) 0.0009(9) 0.0057(9) 0.0167(9)
C5 0.0265(10) 0.0272(10) 0.0285(10) 0.0044(8) 0.0103(8) 0.0120(8)
C6 0.0262(10) 0.0274(10) 0.0245(10) 0.0060(8) 0.0099(8) 0.0123(8)
C7 0.0228(10) 0.0223(10) 0.0279(10) 0.0071(8) 0.0094(8) 0.0079(8)
C8 0.0212(10) 0.0225(10) 0.0325(11) 0.0061(8) 0.0093(8) 0.0090(8)
C9 0.0279(10) 0.0257(10) 0.0287(11) 0.0043(8) 0.0088(8) 0.0090(8)
C10 0.0278(11) 0.0318(11) 0.0392(12) 0.0031(9) 0.0082(9) 0.0083(9)
C11 0.0332(13) 0.0392(13) 0.0634(16) 0.0059(11) 0.0142(11) 0.0036(10)
C12 0.0299(13) 0.0478(15) 0.0828(19) 0.0211(13) 0.0139(12) 0.0161(11)
C13 0.0260(10) 0.0264(10) 0.0236(10) 0.0020(8) 0.0071(8) 0.0116(8)
C14 0.0285(11) 0.0300(11) 0.0308(11) 0.0049(9) 0.0098(9) 0.0125(9)
C15 0.0428(13) 0.0320(12) 0.0363(12) 0.0103(9) 0.0110(10) 0.0209(10)
C16 0.0483(14) 0.0256(11) 0.0414(13) 0.0087(9) 0.0163(11) 0.0111(10)
C17 0.0333(12) 0.0330(12) 0.0428(13) 0.0073(10) 0.0129(10) 0.0035(10)
C18 0.0285(11) 0.0353(12) 0.0308(11) 0.0073(9) 0.0072(9) 0.0145(9)
C19 0.0238(10) 0.0234(10) 0.0289(11) 0.0003(8) -0.0011(8) 0.0112(8)
C20 0.0378(12) 0.0382(12) 0.0319(11) -0.0001(9) 0.0044(9) 0.0212(10)
C21 0.0443(14) 0.0584(15) 0.0405(13) -0.0098(12) 0.0001(11) 0.0353(12)
C22 0.0511(14) 0.0388(13) 0.0508(15) -0.0059(11) -0.0085(12) 0.0312(12)
C23 0.0418(13) 0.0296(12) 0.0498(14) 0.0041(10) -0.0045(11) 0.0165(10)
C24 0.0340(11) 0.0275(11) 0.0394(12) 0.0046(9) 0.0045(9) 0.0135(9)
C25 0.0533(15) 0.0448(13) 0.0378(13) 0.0131(10) 0.0106(11) 0.0290(12)
C26 0.0351(11) 0.0360(12) 0.0300(11) 0.0073(9) 0.0094(9) 0.0189(10)
C27 0.0286(11) 0.0266(10) 0.0261(10) 0.0040(8) 0.0047(8) 0.0158(9)
C28 0.0351(12) 0.0391(12) 0.0338(12) 0.0042(10) 0.0101(10) 0.0189(10)
C29 0.0515(15) 0.0450(14) 0.0368(13) -0.0037(10) 0.0106(11) 0.0273(12)
C30 0.0453(14) 0.0327(12) 0.0435(14) -0.0063(10) -0.0019(11) 0.0181(11)
C31 0.0353(12) 0.0301(12) 0.0497(14) 0.0028(10) 0.0052(10) 0.0125(10)
C32 0.0324(12) 0.0313(11) 0.0385(12) 0.0033(9) 0.0109(9) 0.0151(9)
C33 0.0264(10) 0.0196(9) 0.0308(11) 0.0040(8) 0.0059(8) 0.0084(8)
C34 0.0296(11) 0.0277(11) 0.0362(12) 0.0007(9) 0.0039(9) 0.0109(9)
C35 0.0315(12) 0.0339(12) 0.0486(14) 0.0013(10) -0.0039(10) 0.0136(10)
C36 0.0500(15) 0.0413(13) 0.0348(13) 0.0113(10) -0.0041(11) 0.0119(11)
C37 0.0501(15) 0.0454(14) 0.0317(12) 0.0106(10) 0.0118(11) 0.0119(11)
C38 0.0341(11) 0.0323(11) 0.0325(12) 0.0071(9) 0.0103(9) 0.0097(9)
B1 0.0255(12) 0.0274(12) 0.0286(12) 0.0016(9) 0.0104(10) 0.0143(10)

loop_
_atom_type_symbol
_atom_type_description
_atom_type_scat_dispersion_real
_atom_type_scat_dispersion_imag
_atom_type_scat_source
C C 0.0033 0.0016 'International Tables Vol C Tables 4.2.6.8 and 6.1.1.4'
H H 0.0000 0.0000 'International Tables Vol C Tables 4.2.6.8 and 6.1.1.4'
O O 0.0106 0.0060 'International Tables Vol C Tables 4.2.6.8 and 6.1.1.4'
B B 0.0013 0.0007 'International Tables Vol C Tables 4.2.6.8 and 6.1.1.4'

loop_
_geom_angle_atom_site_label_1
_geom_angle_atom_site_label_2
_geom_angle_atom_site_label_3
_geom_angle
B1 O1 C9 124.14(15)
C2 C1 C25 119.6(2)
C2 C1 H1 120.2
C25 C1 H1 120.2
C1 C2 C3 120.3(2)
C1 C2 H20 119.8
C3 C2 H20 119.8
C2 C3 C4 121.0(2)
C2 C3 H17 119.5
C4 C3 H17 119.5
C3 C4 C26 117.70(18)
C3 C4 C5 119.05(18)
C26 C4 C5 123.03(17)
C6 C5 C4 129.19(18)
C6 C5 H21 115.4
C4 C5 H21 115.4
C5 C6 C7 119.02(16)
C5 C6 C27 123.17(16)
C7 C6 C27 117.79(15)
C8 C7 C6 118.77(16)
C8 C7 C33 124.93(16)
C6 C7 C33 116.30(15)
C7 C8 C19 122.97(17)
C7 C8 B1 120.04(16)
C19 C8 B1 116.96(15)
O1 C9 C10 111.79(15)
O1 C9 H32 109.3
C10 C9 H32 109.3
O1 C9 H33 109.3
C10 C9 H33 109.3
H32 C9 H33 107.9
C12 C10 C9 123.51(19)
C12 C10 C11 123.0(2)
C9 C10 C11 113.48(18)
C10 C11 H2 109.5
C10 C11 H6 109.5
H2 C11 H6 109.5
C10 C11 H5 109.5
H2 C11 H5 109.5
H6 C11 H5 109.5
C10 C12 H4 120.0
C10 C12 H3 120.0
H4 C12 H3 120.0
C18 C13 C14 117.00(17)
C18 C13 B1 122.44(17)
C14 C13 B1 120.55(16)
C15 C14 C13 121.79(18)
C15 C14 H11 119.1
C13 C14 H11 119.1
C16 C15 C14 119.60(19)
C16 C15 H10 120.2
C14 C15 H10 120.2
C17 C16 C15 120.13(19)
C17 C16 H7 119.9
C15 C16 H7 119.9
C16 C17 C18 119.93(19)
C16 C17 H9 120.0
C18 C17 H9 120.0
C17 C18 C13 121.53(19)
C17 C18 H8 119.2
C13 C18 H8 119.2
C20 C19 C24 117.87(18)
C20 C19 C8 119.99(17)
C24 C19 C8 122.10(17)
C19 C20 C21 120.6(2)
C19 C20 H16 119.7
C21 C20 H16 119.7
C22 C21 C20 120.6(2)
C22 C21 H15 119.7
C20 C21 H15 119.7
C21 C22 C23 119.5(2)
C21 C22 H14 120.2
C23 C22 H14 120.2
C24 C23 C22 120.0(2)
C24 C23 H13 120.0
C22 C23 H13 120.0
C23 C24 C19 121.4(2)
C23 C24 H12 119.3
C19 C24 H12 119.3
C26 C25 C1 120.6(2)
C26 C25 H19 119.7
C1 C25 H19 119.7
C25 C26 C4 120.72(19)
C25 C26 H18 119.6
C4 C26 H18 119.6
C28 C27 C32 118.12(17)
C28 C27 C6 120.73(17)
C32 C27 C6 121.11(16)
C29 C28 C27 120.64(19)
C29 C28 H26 119.7
C27 C28 H26 119.7
C30 C29 C28 120.5(2)
C30 C29 H25 119.7
C28 C29 H25 119.7
C31 C30 C29 119.7(2)
C31 C30 H24 120.2
C29 C30 H24 120.2
C30 C31 C32 120.2(2)
C30 C31 H23 119.9
C32 C31 H23 119.9
C31 C32 C27 120.83(19)
C31 C32 H22 119.6
C27 C32 H22 119.6
C38 C33 C34 118.02(18)
C38 C33 C7 119.73(16)
C34 C33 C7 122.19(17)
C35 C34 C33 120.9(2)
C35 C34 H31 119.5
C33 C34 H31 119.5
C36 C35 C34 119.9(2)
C36 C35 H30 120.0
C34 C35 H30 120.0
C37 C36 C35 119.9(2)
C37 C36 H29 120.1
C35 C36 H29 120.1
C36 C37 C38 120.4(2)
C36 C37 H28 119.8
C38 C37 H28 119.8
C37 C38 C33 120.9(2)
C37 C38 H27 119.6
C33 C38 H27 119.6
O1 B1 C13 114.97(17)
O1 B1 C8 123.37(17)
C13 B1 C8 121.53(16)

loop_
_geom_bond_atom_site_label_1
_geom_bond_atom_site_label_2
_geom_bond_distance
O1 B1 1.360(2)
O1 C9 1.428(2)
C1 C2 1.373(3)
C1 C25 1.379(3)
C1 H1 0.9500
C2 C3 1.380(3)
C2 H20 0.9500
C3 C4 1.397(3)
C3 H17 0.9500
C4 C26 1.397(3)
C4 C5 1.471(3)
C5 C6 1.354(2)
C5 H21 0.9500
C6 C7 1.483(2)
C6 C27 1.492(3)
C7 C8 1.356(2)
C7 C33 1.494(3)
C8 C19 1.499(2)
C8 B1 1.585(3)
C9 C10 1.495(3)
C9 H32 0.9900
C9 H33 0.9900
C10 C12 1.304(3)
C10 C11 1.501(3)
C11 H2 0.9800
C11 H6 0.9800
C11 H5 0.9800
C12 H4 0.9500
C12 H3 0.9500
C13 C18 1.396(3)
C13 C14 1.399(3)
C13 B1 1.563(3)
C14 C15 1.385(3)
C14 H11 0.9500
C15 C16 1.382(3)
C15 H10 0.9500
C16 C17 1.378(3)
C16 H7 0.9500
C17 C18 1.387(3)
C17 H9 0.9500
C18 H8 0.9500
C19 C20 1.386(3)
C19 C24 1.396(3)
C20 C21 1.390(3)
C20 H16 0.9500
C21 C22 1.372(3)
C21 H15 0.9500
C22 C23 1.381(3)
C22 H14 0.9500
C23 C24 1.377(3)
C23 H13 0.9500
C24 H12 0.9500
C25 C26 1.378(3)
C25 H19 0.9500
C26 H18 0.9500
C27 C28 1.391(3)
C27 C32 1.394(3)
C28 C29 1.384(3)
C28 H26 0.9500
C29 C30 1.377(3)
C29 H25 0.9500
C30 C31 1.374(3)
C30 H24 0.9500
C31 C32 1.387(3)
C31 H23 0.9500
C32 H22 0.9500
C33 C38 1.393(3)
C33 C34 1.396(3)
C34 C35 1.383(3)
C34 H31 0.9500
C35 C36 1.382(3)
C35 H30 0.9500
C36 C37 1.376(3)
C36 H29 0.9500
C37 C38 1.380(3)
C37 H28 0.9500
C38 H27 0.9500

loop_
_geom_torsion_atom_site_label_1
_geom_torsion_atom_site_label_2
_geom_torsion_atom_site_label_3
_geom_torsion_atom_site_label_4
_geom_torsion
C25 C1 C2 C3 -0.5(4)
C1 C2 C3 C4 0.8(4)
C2 C3 C4 C26 -1.3(3)
C2 C3 C4 C5 -176.1(2)
C3 C4 C5 C6 -152.0(2)
C26 C4 C5 C6 33.4(3)
C4 C5 C6 C7 -168.08(17)
C4 C5 C6 C27 13.8(3)
C5 C6 C7 C8 42.0(2)
C27 C6 C7 C8 -139.69(18)
C5 C6 C7 C33 -138.14(17)
C27 C6 C7 C33 40.1(2)
C6 C7 C8 C19 -171.90(15)
C33 C7 C8 C19 8.3(3)
C6 C7 C8 B1 10.1(3)
C33 C7 C8 B1 -169.67(16)
B1 O1 C9 C10 129.89(18)
O1 C9 C10 C12 -5.4(3)
O1 C9 C10 C11 175.03(16)
C18 C13 C14 C15 0.2(3)
B1 C13 C14 C15 -179.84(17)
C13 C14 C15 C16 -0.9(3)
C14 C15 C16 C17 1.1(3)
C15 C16 C17 C18 -0.5(3)
C16 C17 C18 C13 -0.2(3)
C14 C13 C18 C17 0.4(3)
B1 C13 C18 C17 -179.59(18)
C7 C8 C19 C20 -133.0(2)
B1 C8 C19 C20 45.0(2)
C7 C8 C19 C24 49.6(3)
B1 C8 C19 C24 -132.41(19)
C24 C19 C20 C21 -1.1(3)
C8 C19 C20 C21 -178.64(17)
C19 C20 C21 C22 0.7(3)
C20 C21 C22 C23 0.2(3)
C21 C22 C23 C24 -0.7(3)
C22 C23 C24 C19 0.2(3)
C20 C19 C24 C23 0.7(3)
C8 C19 C24 C23 178.13(18)
C2 C1 C25 C26 0.9(3)
C1 C25 C26 C4 -1.5(3)
C3 C4 C26 C25 1.7(3)
C5 C4 C26 C25 176.24(18)
C5 C6 C27 C28 53.6(3)
C7 C6 C27 C28 -124.59(19)
C5 C6 C27 C32 -128.9(2)
C7 C6 C27 C32 52.9(2)
C32 C27 C28 C29 -0.1(3)
C6 C27 C28 C29 177.42(18)
C27 C28 C29 C30 1.5(3)
C28 C29 C30 C31 -1.1(3)
C29 C30 C31 C32 -0.6(3)
C30 C31 C32 C27 2.0(3)
C28 C27 C32 C31 -1.6(3)
C6 C27 C32 C31 -179.17(18)
C8 C7 C33 C38 -138.14(19)
C6 C7 C33 C38 42.1(2)
C8 C7 C33 C34 44.8(3)
C6 C7 C33 C34 -135.04(18)
C38 C33 C34 C35 0.8(3)
C7 C33 C34 C35 177.89(17)
C33 C34 C35 C36 -0.3(3)
C34 C35 C36 C37 0.1(3)
C35 C36 C37 C38 -0.5(3)
C36 C37 C38 C33 1.0(3)
C34 C33 C38 C37 -1.1(3)
C7 C33 C38 C37 -178.30(18)
C9 O1 B1 C13 -175.80(14)
C9 O1 B1 C8 8.2(3)
C18 C13 B1 O1 -153.40(17)
C14 C13 B1 O1 26.7(2)
C18 C13 B1 C8 22.7(3)
C14 C13 B1 C8 -157.27(17)
C7 C8 B1 O1 -123.2(2)
C19 C8 B1 O1 58.7(2)
C7 C8 B1 C13 61.1(2)
C19 C8 B1 C13 -116.99(19)
